data_2215932
loop_
_publ_author_name
'Jun Hong'

_publ_section_title <i>catena</i>-Poly[[bis(1-ethyl-1<i>H</i>-imidazole)copper(II)]-\m-benzene-1,3-dicarboxylato]
_journal_coeditor_code HB2560
_journal_issue 11
_journal_name_full 'Acta Crystallographica Section E'
_journal_page_first m2671
_journal_page_last m2671
_journal_paper_doi 10.1107/S1600536807047976
_journal_volume 63
_journal_year 2007
_chemical_formula_iupac '[Cu (C8 H4 O4) (C5 H8 N2)2]'
_chemical_formula_moiety 'C18 H20 Cu N4 O4'
_chemical_formula_sum 'C18 H20 Cu N4 O4'
_chemical_formula_weight 419.92
_chemical_name_systematic catena-Poly[[bis(1-ethyl-1H-imidazole)copper(II)]-\m-benzene-1,3-dicarboxylato]
_space_group_IT_number 15
_symmetry_cell_setting monoclinic
_symmetry_space_group_name_Hall '-C 2yc'
_symmetry_space_group_name_H-M 'C 1 2/c 1'
_atom_sites_solution_hydrogens geom
_atom_sites_solution_primary direct
_atom_sites_solution_secondary difmap
_audit_creation_method SHELXL-97
_cell_angle_alpha 90.00
_cell_angle_beta 108.29(3)
_cell_angle_gamma 90.00
_cell_formula_units_Z 4
_cell_length_a 15.817(3)
_cell_length_b 7.2249(14)
_cell_length_c 17.509(4)
_cell_measurement_reflns_used 7827
_cell_measurement_temperature 293(2)
_cell_measurement_theta_max 27.47
_cell_measurement_theta_min 3.01
_cell_volume 1899.8(7)
_computing_cell_refinement 'PROCESS-AUTO (Rigaku, 1998)'
_computing_data_collection 'PROCESS-AUTO (Rigaku, 1998)'
_computing_data_reduction 'PROCESS-AUTO (Rigaku, 1998)'
_computing_molecular_graphics 'SHELXTL-Plus (Sheldrick, 1990)'
_computing_publication_material 'SHELXL97 (Sheldrick, 1997)'
_computing_structure_refinement 'SHELXL97 (Sheldrick, 1997)'
_computing_structure_solution 'SHELXS97 (Sheldrick, 1997)'
_diffrn_ambient_temperature 293(2)
_diffrn_detector_area_resol_mean 10.0
_diffrn_measured_fraction_theta_full 0.998
_diffrn_measured_fraction_theta_max 0.995
_diffrn_measurement_device_type 'Rigaku R-AXIS RAPID'
_diffrn_measurement_method \w
_diffrn_radiation_monochromator graphite
_diffrn_radiation_source 'rotating anode'
_diffrn_radiation_type MoK\a
_diffrn_radiation_wavelength 0.71073
_diffrn_reflns_av_R_equivalents 0.0326
_diffrn_reflns_av_sigmaI/netI 0.0268
_diffrn_reflns_limit_h_max 20
_diffrn_reflns_limit_h_min -18
_diffrn_reflns_limit_k_max 9
_diffrn_reflns_limit_k_min -9
_diffrn_reflns_limit_l_max 22
_diffrn_reflns_limit_l_min -22
_diffrn_reflns_number 9040
_diffrn_reflns_theta_full 25.00
_diffrn_reflns_theta_max 27.47
_diffrn_reflns_theta_min 3.13
_diffrn_standards_decay_% 0
_diffrn_standards_interval_count 0
_diffrn_standards_number 0
_exptl_absorpt_coefficient_mu 1.181
_exptl_absorpt_correction_T_max 0.798
_exptl_absorpt_correction_T_min 0.671
_exptl_absorpt_correction_type multi-scan
_exptl_absorpt_process_details '(ABSCOR; Higashi, 1995)'
_exptl_crystal_colour blue
_exptl_crystal_density_diffrn 1.468
_exptl_crystal_density_method 'not measured'
_exptl_crystal_description block
_exptl_crystal_F_000 868
_exptl_crystal_size_max 0.33
_exptl_crystal_size_mid 0.21
_exptl_crystal_size_min 0.19
_refine_diff_density_max 0.285
_refine_diff_density_min -0.377
_refine_ls_extinction_method none
_refine_ls_goodness_of_fit_ref 1.150
_refine_ls_hydrogen_treatment constr
_refine_ls_matrix_type full
_refine_ls_number_parameters 125
_refine_ls_number_reflns 2178
_refine_ls_number_restraints 0
_refine_ls_restrained_S_all 1.150
_refine_ls_R_factor_all 0.0434
_refine_ls_R_factor_gt 0.0346
_refine_ls_shift/su_max 0.001
_refine_ls_shift/su_mean 0.000
_refine_ls_structure_factor_coef Fsqd
_refine_ls_weighting_details 'calc w=1/[\s^2^(Fo^2^)+(0.0642P)^2^+0.6587P] where P=(Fo^2^+2Fc^2^)/3'
_refine_ls_weighting_scheme calc
_refine_ls_wR_factor_gt 0.1059
_refine_ls_wR_factor_ref 0.1116
_reflns_number_gt 1801
_reflns_number_total 2178
_reflns_threshold_expression I>2\s(I)
_cod_data_source_file hb2560.cif
_cod_data_source_block I
_cod_original_cell_volume 1899.9(7)
_cod_original_sg_symbol_H-M 'C 2/c'
_cod_database_code 2215932
_cod_database_fobs_code 2215932

loop_
_symmetry_equiv_pos_as_xyz
'x, y, z'
'-x, y, -z+1/2'
'x+1/2, y+1/2, z'
'-x+1/2, y+1/2, -z+1/2'
'-x, -y, -z'
'x, -y, z-1/2'
'-x+1/2, -y+1/2, -z'
'x+1/2, -y+1/2, z-1/2'

loop_
_atom_site_type_symbol
_atom_site_label
_atom_site_fract_x
_atom_site_fract_y
_atom_site_fract_z
_atom_site_U_iso_or_equiv
_atom_site_adp_type
_atom_site_calc_flag
_atom_site_refinement_flags
_atom_site_occupancy
C C1 1.14471(14) -0.2801(3) 0.55401(13) 0.0411(5) Uani d . 1
H H1 1.1061 -0.3779 0.5332 0.049 Uiso calc R 1
C C2 1.2802(2) -0.4741(4) 0.6142(2) 0.0550(7) Uani d . 1
H H2A 1.3402 -0.4590 0.6118 0.066 Uiso calc R 1
H H2B 1.2508 -0.5680 0.5753 0.066 Uiso calc R 1
C C3 1.26507(16) -0.1258(4) 0.61419(16) 0.0538(6) Uani d . 1
H H3 1.3238 -0.0954 0.6420 0.065 Uiso calc R 1
C C4 1.19657(18) -0.0070(4) 0.58733(19) 0.0528(7) Uani d . 1
H H4 1.2000 0.1208 0.5937 0.063 Uiso calc R 1
C C5 1.02334(13) 0.2495(3) 0.61465(13) 0.0382(5) Uani d . 1
C C6 1.01289(13) 0.3540(3) 0.68534(13) 0.0364(5) Uani d . 1
C C7 1.0000 0.2586(4) 0.7500 0.0328(6) Uani d S 1
H H7 1.0000 0.1299 0.7500 0.039 Uiso calc SR 1
C C8 1.01330(17) 0.5460(4) 0.68607(19) 0.0514(7) Uani d . 1
H H8 1.0225 0.6109 0.6435 0.062 Uiso calc R 1
C C9 1.0000 0.6412(5) 0.7500 0.0596(10) Uani d S 1
H H9 1.0000 0.7699 0.7500 0.072 Uiso calc SR 1
C C10 1.2842(2) -0.5379(5) 0.6975(2) 0.0709(9) Uani d . 1
H H10A 1.3160 -0.6528 0.7095 0.106 Uiso calc R 1
H H10B 1.2248 -0.5549 0.6998 0.106 Uiso calc R 1
H H10C 1.3142 -0.4463 0.7363 0.106 Uiso calc R 1
N N1 1.12108(11) -0.1053(3) 0.54914(11) 0.0399(4) Uani d . 1
N N2 1.23206(12) -0.2991(3) 0.59294(12) 0.0432(5) Uani d . 1
O O1 0.99755(10) 0.0808(2) 0.60769(9) 0.0419(4) Uani d . 1
O O2 1.05357(11) 0.3279(3) 0.56545(10) 0.0507(4) Uani d . 1
Cu Cu1 1.0000 0.0000 0.5000 0.03463(15) Uani d S 1

loop_
_atom_site_aniso_label
_atom_site_aniso_U_11
_atom_site_aniso_U_22
_atom_site_aniso_U_33
_atom_site_aniso_U_12
_atom_site_aniso_U_13
_atom_site_aniso_U_23
C1 0.0336(10) 0.0512(14) 0.0385(11) -0.0042(9) 0.0114(9) 0.0039(10)
C2 0.0433(14) 0.0570(17) 0.0656(18) 0.0091(11) 0.0181(13) 0.0106(12)
C3 0.0326(11) 0.0609(16) 0.0605(15) -0.0072(11) 0.0041(11) -0.0050(13)
C4 0.0374(14) 0.0526(16) 0.0620(17) -0.0073(10) 0.0064(13) -0.0069(12)
C5 0.0279(9) 0.0486(13) 0.0346(10) 0.0005(8) 0.0049(9) 0.0071(9)
C6 0.0232(9) 0.0399(12) 0.0430(11) -0.0007(8) 0.0057(8) 0.0031(9)
C7 0.0241(12) 0.0329(15) 0.0368(14) 0.000 0.0027(11) 0.000
C8 0.0448(13) 0.0417(13) 0.0746(19) 0.0004(10) 0.0287(13) 0.0125(12)
C9 0.060(2) 0.0329(19) 0.097(3) 0.000 0.040(2) 0.000
C10 0.0600(19) 0.078(2) 0.067(2) 0.0048(15) 0.0088(16) 0.0277(16)
N1 0.0298(8) 0.0495(12) 0.0382(9) -0.0041(8) 0.0075(7) 0.0015(8)
N2 0.0311(9) 0.0544(12) 0.0437(10) 0.0017(8) 0.0108(8) 0.0065(9)
O1 0.0425(8) 0.0473(10) 0.0361(8) -0.0061(7) 0.0127(7) -0.0019(7)
O2 0.0496(9) 0.0599(12) 0.0455(9) -0.0032(8) 0.0189(8) 0.0111(8)
Cu1 0.0287(2) 0.0414(2) 0.0322(2) -0.00322(13) 0.00727(16) 0.00134(14)

loop_
_atom_type_symbol
_atom_type_description
_atom_type_scat_dispersion_real
_atom_type_scat_dispersion_imag
_atom_type_scat_source
C C 0.0033 0.0016 'International Tables Vol C Tables 4.2.6.8 and 6.1.1.4'
H H 0.0000 0.0000 'International Tables Vol C Tables 4.2.6.8 and 6.1.1.4'
N N 0.0061 0.0033 'International Tables Vol C Tables 4.2.6.8 and 6.1.1.4'
O O 0.0106 0.0060 'International Tables Vol C Tables 4.2.6.8 and 6.1.1.4'
Cu Cu 0.3201 1.2651 'International Tables Vol C Tables 4.2.6.8 and 6.1.1.4'

loop_
_geom_angle_atom_site_label_1
_geom_angle_atom_site_label_2
_geom_angle_atom_site_label_3
_geom_angle_site_symmetry_1
_geom_angle_site_symmetry_3
_geom_angle
O1 Cu1 O1 5_756 . 180.0
O1 Cu1 N1 5_756 5_756 90.26(8)
O1 Cu1 N1 . 5_756 89.74(8)
O1 Cu1 N1 5_756 . 89.74(8)
O1 Cu1 N1 . . 90.26(8)
N1 Cu1 N1 5_756 . 180.0
N1 C1 N2 . . 111.0(2)
N1 C1 H1 . . 124.5
N2 C1 H1 . . 124.5
N2 C2 C10 . . 111.7(3)
N2 C2 H2A . . 109.3
C10 C2 H2A . . 109.3
N2 C2 H2B . . 109.3
C10 C2 H2B . . 109.3
H2A C2 H2B . . 107.9
C4 C3 N2 . . 107.0(2)
C4 C3 H3 . . 126.5
N2 C3 H3 . . 126.5
C3 C4 N1 . . 108.8(2)
C3 C4 H4 . . 125.6
N1 C4 H4 . . 125.6
O2 C5 O1 . . 123.2(2)
O2 C5 C6 . . 120.5(2)
O1 C5 C6 . . 116.28(18)
C8 C6 C7 . . 119.2(2)
C8 C6 C5 . . 120.6(2)
C7 C6 C5 . . 120.2(2)
C6 C7 C6 2_756 . 120.8(3)
C6 C7 H7 2_756 . 119.6
C6 C7 H7 . . 119.6
C9 C8 C6 . . 120.2(3)
C9 C8 H8 . . 119.9
C6 C8 H8 . . 119.9
C8 C9 C8 . 2_756 120.5(4)
C8 C9 H9 . . 119.8
C8 C9 H9 2_756 . 119.8
C2 C10 H10A . . 109.5
C2 C10 H10B . . 109.5
H10A C10 H10B . . 109.5
C2 C10 H10C . . 109.5
H10A C10 H10C . . 109.5
H10B C10 H10C . . 109.5
C1 N1 C4 . . 106.3(2)
C1 N1 Cu1 . . 127.75(15)
C4 N1 Cu1 . . 125.94(18)
C1 N2 C3 . . 106.9(2)
C1 N2 C2 . . 126.0(2)
C3 N2 C2 . . 126.9(2)
C5 O1 Cu1 . . 105.65(14)

loop_
_geom_bond_atom_site_label_1
_geom_bond_atom_site_label_2
_geom_bond_site_symmetry_2
_geom_bond_distance
_geom_bond_publ_flag
Cu1 N1 . 1.9881(18) y
Cu1 O1 . 1.9858(16) y
Cu1 O1 5_756 1.9858(16) ?
Cu1 N1 5_756 1.9881(18) ?
C1 N1 . 1.313(3) ?
C1 N2 . 1.342(3) ?
C1 H1 . 0.9300 ?
C2 N2 . 1.462(3) ?
C2 C10 . 1.513(4) ?
C2 H2A . 0.9700 ?
C2 H2B . 0.9700 ?
C3 C4 . 1.346(4) ?
C3 N2 . 1.362(3) ?
C3 H3 . 0.9300 ?
C4 N1 . 1.370(3) ?
C4 H4 . 0.9300 ?
C5 O2 . 1.245(3) ?
C5 O1 . 1.280(3) ?
C5 C6 . 1.502(3) ?
C6 C8 . 1.387(3) ?
C6 C7 . 1.394(3) ?
C7 C6 2_756 1.394(3) ?
C7 H7 . 0.9300 ?
C8 C9 . 1.385(4) ?
C8 H8 . 0.9300 ?
C9 C8 2_756 1.385(4) ?
C9 H9 . 0.9300 ?
C10 H10A . 0.9600 ?
C10 H10B . 0.9600 ?
C10 H10C . 0.9600 ?
